data_7153828
loop_
_publ_author_name
'Zhu, Xu'
'Chiba, Shunsuke'

_publ_section_title
;
 TEMPO-mediated allylic C-H amination with hydrazones.
;
_journal_issue 26
_journal_name_full 'Organic &amp; biomolecular chemistry'
_journal_page_first 4567
_journal_page_last 4570
_journal_paper_doi 10.1039/c4ob00839a
_journal_volume 12
_journal_year 2014
_chemical_absolute_configuration unk
_chemical_formula_moiety 'C17 H17 N O2'
_chemical_formula_sum 'C17 H17 N O2'
_chemical_formula_weight 267.32
_chemical_name_systematic
;

?

;
_space_group_IT_number 19
_symmetry_cell_setting orthorhombic
_symmetry_space_group_name_Hall 'P 2ac 2ab'
_symmetry_space_group_name_H-M 'P 21 21 21'
_atom_sites_solution_hydrogens geom
_atom_sites_solution_primary direct
_atom_sites_solution_secondary difmap
_audit_creation_method SHELXL-97
_cell_angle_alpha 90.00
_cell_angle_beta 90.00
_cell_angle_gamma 90.00
_cell_formula_units_Z 4
_cell_length_a 8.6589(7)
_cell_length_b 10.1791(6)
_cell_length_c 15.9766(12)
_cell_measurement_reflns_used 2359
_cell_measurement_temperature 103(2)
_cell_measurement_theta_max 29.23
_cell_measurement_theta_min 2.55
_cell_volume 1408.17(18)
_computing_cell_refinement 'Bruker SAINT'
_computing_data_collection 'Bruker APEX2'
_computing_data_reduction 'Bruker SAINT'
_computing_molecular_graphics 'Bruker SHELXTL'
_computing_publication_material 'Bruker SHELXTL'
_computing_structure_refinement 'SHELXL-97 (Sheldrick, 2008)'
_computing_structure_solution 'SHELXS-97 (Sheldrick, 2008)'
_diffrn_ambient_temperature 103(2)
_diffrn_measured_fraction_theta_full 0.994
_diffrn_measured_fraction_theta_max 0.994
_diffrn_measurement_device_type 'Bruker APEX-II CCD'
_diffrn_measurement_method '\f and \w scans'
_diffrn_radiation_monochromator graphite
_diffrn_radiation_source 'fine-focus sealed tube'
_diffrn_radiation_type MoK\a
_diffrn_radiation_wavelength 0.71073
_diffrn_reflns_av_R_equivalents 0.0406
_diffrn_reflns_av_sigmaI/netI 0.0410
_diffrn_reflns_limit_h_max 10
_diffrn_reflns_limit_h_min -12
_diffrn_reflns_limit_k_max 12
_diffrn_reflns_limit_k_min -14
_diffrn_reflns_limit_l_max 23
_diffrn_reflns_limit_l_min -17
_diffrn_reflns_number 8907
_diffrn_reflns_theta_full 31.10
_diffrn_reflns_theta_max 31.10
_diffrn_reflns_theta_min 2.68
_exptl_absorpt_coefficient_mu 0.083
_exptl_absorpt_correction_T_max 0.9709
_exptl_absorpt_correction_T_min 0.9677
_exptl_absorpt_correction_type multi-scan
_exptl_absorpt_process_details sadabs
_exptl_crystal_colour colourless
_exptl_crystal_density_diffrn 1.261
_exptl_crystal_density_method 'not measured'
_exptl_crystal_description block
_exptl_crystal_F_000 568
_exptl_crystal_size_max 0.40
_exptl_crystal_size_mid 0.40
_exptl_crystal_size_min 0.36
_refine_diff_density_max 0.300
_refine_diff_density_min -0.232
_refine_diff_density_rms 0.051
_refine_ls_extinction_method none
_refine_ls_goodness_of_fit_ref 1.044
_refine_ls_hydrogen_treatment constr
_refine_ls_matrix_type full
_refine_ls_number_parameters 184
_refine_ls_number_reflns 2570
_refine_ls_number_restraints 0
_refine_ls_restrained_S_all 1.044
_refine_ls_R_factor_all 0.0458
_refine_ls_R_factor_gt 0.0401
_refine_ls_shift/su_max 0.000
_refine_ls_shift/su_mean 0.000
_refine_ls_structure_factor_coef Fsqd
_refine_ls_weighting_details 'calc w=1/[\s^2^(Fo^2^)+(0.0584P)^2^+0.1256P] where P=(Fo^2^+2Fc^2^)/3'
_refine_ls_weighting_scheme calc
_refine_ls_wR_factor_gt 0.0991
_refine_ls_wR_factor_ref 0.1029
_reflns_number_gt 2326
_reflns_number_total 2570
_reflns_threshold_expression >2sigma(I)
_cod_data_source_file c4ob00839a2.cif
_cod_data_source_block 2q_Chiba
_cod_depositor_comments
;
The following automatic conversions were performed:

'_symmetry_cell_setting' value 'Orthorhombic' changed to
'orthorhombic' according to
/usr/data/users/saulius/crontab/automatic-downloads/rss-feeds/RSC/lib/dictionaries/cif_core.dic
dictionary named 'cif_core.dic' version 2.4.2 from 2011-04-26.

Automatic conversion script
Id: cif_fix_values 2281 2013-09-26 08:29:07Z andrius 

 Adding full bibliography for 7153828--7153830.cif.
;
_cod_original_sg_symbol_H-M P2(1)2(1)2(1)
_cod_database_code 7153828

loop_
_symmetry_equiv_pos_as_xyz
'x, y, z'
'-x+1/2, -y, z+1/2'
'-x, y+1/2, -z+1/2'
'x+1/2, -y+1/2, -z'

loop_
_atom_site_label
_atom_site_type_symbol
_atom_site_fract_x
_atom_site_fract_y
_atom_site_fract_z
_atom_site_U_iso_or_equiv
_atom_site_adp_type
_atom_site_occupancy
_atom_site_symmetry_multiplicity
_atom_site_calc_flag
_atom_site_refinement_flags
C1 C 0.84962(17) 0.12726(15) 0.07019(10) 0.0126(3) Uani 1 1 d .
C2 C 0.92688(17) 0.08389(14) 0.15344(9) 0.0117(3) Uani 1 1 d .
C3 C 0.9432(2) -0.06694(15) 0.15782(11) 0.0172(3) Uani 1 1 d .
H3A H 1.0000 -0.0911 0.2086 0.026 Uiso 1 1 calc R
H3B H 0.9995 -0.0983 0.1085 0.026 Uiso 1 1 calc R
H3C H 0.8404 -0.1071 0.1591 0.026 Uiso 1 1 calc R
C4 C 0.84289(19) 0.13480(17) 0.23032(10) 0.0182(3) Uani 1 1 d .
H4A H 0.8989 0.1079 0.2808 0.027 Uiso 1 1 calc R
H4B H 0.7381 0.0984 0.2318 0.027 Uiso 1 1 calc R
H4C H 0.8374 0.2309 0.2280 0.027 Uiso 1 1 calc R
C5 C 1.08660(18) 0.14148(14) 0.13705(10) 0.0126(3) Uani 1 1 d .
C6 C 1.20921(18) 0.17167(15) 0.19845(10) 0.0146(3) Uani 1 1 d .
C7 C 1.31277(19) 0.27400(17) 0.18152(11) 0.0186(3) Uani 1 1 d .
H7 H 1.3017 0.3243 0.1318 0.022 Uiso 1 1 calc R
C8 C 1.4317(2) 0.30234(18) 0.23708(12) 0.0235(4) Uani 1 1 d .
H8 H 1.5021 0.3713 0.2250 0.028 Uiso 1 1 calc R
C9 C 1.4478(2) 0.22989(19) 0.31039(12) 0.0243(4) Uani 1 1 d .
H9 H 1.5293 0.2493 0.3482 0.029 Uiso 1 1 calc R
C10 C 1.3450(2) 0.12933(19) 0.32823(12) 0.0230(4) Uani 1 1 d .
H10 H 1.3560 0.0801 0.3784 0.028 Uiso 1 1 calc R
C11 C 1.22564(19) 0.10033(17) 0.27283(11) 0.0190(3) Uani 1 1 d .
H11 H 1.1550 0.0318 0.2856 0.023 Uiso 1 1 calc R
C12 C 0.72713(18) 0.03693(14) 0.03461(10) 0.0129(3) Uani 1 1 d .
C13 C 0.76502(18) -0.06835(15) -0.01765(10) 0.0158(3) Uani 1 1 d .
H13 H 0.8696 -0.0826 -0.0332 0.019 Uiso 1 1 calc R
C14 C 0.6508(2) -0.15238(16) -0.04709(11) 0.0180(3) Uani 1 1 d .
H14 H 0.6778 -0.2246 -0.0818 0.022 Uiso 1 1 calc R
C15 C 0.49695(19) -0.13085(16) -0.02583(11) 0.0182(3) Uani 1 1 d .
H15 H 0.4186 -0.1874 -0.0467 0.022 Uiso 1 1 calc R
C16 C 0.45857(19) -0.02611(16) 0.02611(12) 0.0202(3) Uani 1 1 d .
H16 H 0.3537 -0.0114 0.0409 0.024 Uiso 1 1 calc R
C17 C 0.57298(19) 0.05713(15) 0.05643(11) 0.0169(3) Uani 1 1 d .
H17 H 0.5460 0.1281 0.0922 0.020 Uiso 1 1 calc R
N1 N 1.11362(15) 0.16008(13) 0.05870(9) 0.0149(3) Uani 1 1 d .
O1 O 0.97919(13) 0.12708(11) 0.01205(7) 0.0153(2) Uani 1 1 d .
O2 O 0.79704(14) 0.25559(11) 0.08080(8) 0.0165(2) Uani 1 1 d .
H2 H 0.7473 0.2789 0.0382 0.025 Uiso 1 1 calc R

loop_
_atom_site_aniso_label
_atom_site_aniso_U_11
_atom_site_aniso_U_22
_atom_site_aniso_U_33
_atom_site_aniso_U_23
_atom_site_aniso_U_13
_atom_site_aniso_U_12
C1 0.0108(6) 0.0131(6) 0.0138(6) 0.0005(5) -0.0001(5) -0.0002(5)
C2 0.0095(6) 0.0136(6) 0.0119(6) -0.0001(5) 0.0002(5) 0.0001(5)
C3 0.0179(7) 0.0128(6) 0.0209(7) 0.0030(6) -0.0029(6) 0.0000(6)
C4 0.0153(7) 0.0239(7) 0.0155(7) -0.0034(6) 0.0024(6) 0.0017(6)
C5 0.0106(6) 0.0110(6) 0.0161(7) 0.0008(6) -0.0003(5) 0.0006(5)
C6 0.0115(6) 0.0160(7) 0.0163(7) -0.0021(6) 0.0001(6) 0.0019(6)
C7 0.0152(7) 0.0204(8) 0.0202(8) -0.0022(6) 0.0011(6) -0.0022(6)
C8 0.0153(7) 0.0271(8) 0.0279(9) -0.0065(7) 0.0002(7) -0.0042(7)
C9 0.0145(7) 0.0339(9) 0.0245(9) -0.0098(8) -0.0045(7) 0.0007(7)
C10 0.0193(8) 0.0293(9) 0.0203(8) -0.0019(7) -0.0038(7) 0.0059(7)
C11 0.0159(7) 0.0230(8) 0.0182(8) -0.0002(6) -0.0020(6) 0.0006(6)
C12 0.0126(6) 0.0120(6) 0.0142(7) 0.0011(5) -0.0014(6) -0.0012(5)
C13 0.0149(7) 0.0160(6) 0.0165(7) -0.0012(6) 0.0007(6) -0.0001(6)
C14 0.0204(7) 0.0164(7) 0.0172(7) -0.0035(6) -0.0025(6) -0.0019(6)
C15 0.0164(7) 0.0164(7) 0.0219(8) 0.0024(6) -0.0062(6) -0.0027(6)
C16 0.0126(7) 0.0179(7) 0.0301(9) 0.0002(7) -0.0018(7) -0.0006(6)
C17 0.0134(7) 0.0145(7) 0.0229(8) -0.0006(6) -0.0012(6) 0.0012(6)
N1 0.0110(6) 0.0183(6) 0.0155(6) 0.0001(5) -0.0019(5) -0.0019(5)
O1 0.0113(5) 0.0220(5) 0.0128(5) 0.0003(4) 0.0000(4) -0.0034(4)
O2 0.0174(5) 0.0115(5) 0.0205(6) -0.0007(4) -0.0052(5) 0.0010(4)

loop_
_atom_type_symbol
_atom_type_description
_atom_type_scat_dispersion_real
_atom_type_scat_dispersion_imag
_atom_type_scat_source
C C 0.0033 0.0000 'International Tables Vol C Tables 4.2.6.8 and 6.1.1.4'
H H 0.0000 0.0000 'International Tables Vol C Tables 4.2.6.8 and 6.1.1.4'
N N 0.0061 0.0000 'International Tables Vol C Tables 4.2.6.8 and 6.1.1.4'
O O 0.0106 0.0000 'International Tables Vol C Tables 4.2.6.8 and 6.1.1.4'

loop_
_geom_angle_atom_site_label_1
_geom_angle_atom_site_label_2
_geom_angle_atom_site_label_3
_geom_angle
O2 C1 O1 109.29(12)
O2 C1 C12 112.71(12)
O1 C1 C12 107.42(12)
O2 C1 C2 107.64(12)
O1 C1 C2 102.36(11)
C12 C1 C2 116.78(13)
C4 C2 C5 116.24(13)
C4 C2 C3 110.28(13)
C5 C2 C3 107.90(13)
C4 C2 C1 112.92(13)
C5 C2 C1 97.72(11)
C3 C2 C1 111.16(13)
C2 C3 H3A 109.5
C2 C3 H3B 109.5
H3A C3 H3B 109.5
C2 C3 H3C 109.5
H3A C3 H3C 109.5
H3B C3 H3C 109.5
C2 C4 H4A 109.5
C2 C4 H4B 109.5
H4A C4 H4B 109.5
C2 C4 H4C 109.5
H4A C4 H4C 109.5
H4B C4 H4C 109.5
N1 C5 C6 118.96(14)
N1 C5 C2 112.86(14)
C6 C5 C2 128.14(14)
C11 C6 C7 118.98(15)
C11 C6 C5 121.91(15)
C7 C6 C5 119.11(14)
C8 C7 C6 120.35(16)
C8 C7 H7 119.8
C6 C7 H7 119.8
C7 C8 C9 120.14(17)
C7 C8 H8 119.9
C9 C8 H8 119.9
C10 C9 C8 120.01(16)
C10 C9 H9 120.0
C8 C9 H9 120.0
C9 C10 C11 120.17(17)
C9 C10 H10 119.9
C11 C10 H10 119.9
C10 C11 C6 120.34(16)
C10 C11 H11 119.8
C6 C11 H11 119.8
C17 C12 C13 119.14(14)
C17 C12 C1 119.14(14)
C13 C12 C1 121.70(14)
C14 C13 C12 120.49(15)
C14 C13 H13 119.8
C12 C13 H13 119.8
C13 C14 C15 120.10(15)
C13 C14 H14 120.0
C15 C14 H14 120.0
C16 C15 C14 119.65(15)
C16 C15 H15 120.2
C14 C15 H15 120.2
C17 C16 C15 120.30(15)
C17 C16 H16 119.9
C15 C16 H16 119.9
C16 C17 C12 120.32(15)
C16 C17 H17 119.8
C12 C17 H17 119.8
C5 N1 O1 109.03(12)
N1 O1 C1 107.21(11)
C1 O2 H2 109.5

loop_
_geom_bond_atom_site_label_1
_geom_bond_atom_site_label_2
_geom_bond_distance
C1 O2 1.3937(18)
C1 O1 1.4566(18)
C1 C12 1.514(2)
C1 C2 1.553(2)
C2 C4 1.519(2)
C2 C5 1.525(2)
C2 C3 1.543(2)
C3 H3A 0.9800
C3 H3B 0.9800
C3 H3C 0.9800
C4 H4A 0.9800
C4 H4B 0.9800
C4 H4C 0.9800
C5 N1 1.287(2)
C5 C6 1.478(2)
C6 C11 1.400(2)
C6 C7 1.401(2)
C7 C8 1.390(2)
C7 H7 0.9500
C8 C9 1.391(3)
C8 H8 0.9500
C9 C10 1.386(3)
C9 H9 0.9500
C10 C11 1.392(2)
C10 H10 0.9500
C11 H11 0.9500
C12 C17 1.395(2)
C12 C13 1.398(2)
C13 C14 1.389(2)
C13 H13 0.9500
C14 C15 1.393(2)
C14 H14 0.9500
C15 C16 1.391(2)
C15 H15 0.9500
C16 C17 1.391(2)
C16 H16 0.9500
C17 H17 0.9500
N1 O1 1.4225(17)
O2 H2 0.8400
